data_2213745
loop_
_publ_author_name
'Jun-Ping Xiao'
'Qing-Xiang Zhou'
'Jia-Hongwen Tu'

_publ_section_title
;
 Dimethyl 1<i>H</i>-pyrazole-3,5-dicarboxylate
;
_journal_coeditor_code DN2164
_journal_issue 6
_journal_name_full 'Acta Crystallographica Section E'
_journal_page_first o2785
_journal_page_last o2785
_journal_paper_doi 10.1107/S1600536807019642
_journal_volume 63
_journal_year 2007
_chemical_formula_iupac 'C7 H8 N2 O4'
_chemical_formula_moiety 'C7 H8 N2 O4'
_chemical_formula_sum 'C7 H8 N2 O4'
_chemical_formula_weight 184.15
_chemical_name_systematic
;
Dimethyl 1<i>H</i>-pyrazole-3,5-dicarboxylate
;
_space_group_IT_number 62
_symmetry_cell_setting orthorhombic
_symmetry_space_group_name_Hall '-P 2ac 2n'
_symmetry_space_group_name_H-M 'P n m a'
_atom_sites_solution_hydrogens geom
_atom_sites_solution_primary direct
_atom_sites_solution_secondary difmap
_audit_creation_method SHELXL-97
_cell_angle_alpha 90.00
_cell_angle_beta 90.00
_cell_angle_gamma 90.00
_cell_formula_units_Z 8
_cell_length_a 10.9563(14)
_cell_length_b 6.4983(8)
_cell_length_c 23.589(3)
_cell_measurement_reflns_used 2089
_cell_measurement_temperature 293(2)
_cell_measurement_theta_max 51.887
_cell_measurement_theta_min 5.075
_cell_volume 1679.5(4)
_computing_cell_refinement 'SAINT (Bruker, 1998)'
_computing_data_collection 'SMART (Bruker, 1998)'
_computing_data_reduction SAINT
_computing_molecular_graphics
;
ORTEPIII (Burnett & Johnson, 1996), ORTEP-3 for Windows (Farrugia,
1997) and
PLATON (Spek, 2003)
;
_computing_publication_material 'SHELXTL (Sheldrick, 1997b)'
_computing_structure_refinement 'SHELXL97 (Sheldrick, 1997a)'
_computing_structure_solution 'SHELXS97 (Sheldrick, 1997a)'
_diffrn_ambient_temperature 293(2)
_diffrn_measured_fraction_theta_full 0.985
_diffrn_measured_fraction_theta_max 0.985
_diffrn_measurement_device_type 'Bruker SMART CCD area-detector'
_diffrn_measurement_method '\f and \w'
_diffrn_radiation_monochromator graphite
_diffrn_radiation_source 'fine-focus sealed tube'
_diffrn_radiation_type MoK\a
_diffrn_radiation_wavelength 0.71073
_diffrn_reflns_av_R_equivalents 0.1156
_diffrn_reflns_av_sigmaI/netI 0.0722
_diffrn_reflns_limit_h_max 11
_diffrn_reflns_limit_h_min -13
_diffrn_reflns_limit_k_max 7
_diffrn_reflns_limit_k_min -7
_diffrn_reflns_limit_l_max 28
_diffrn_reflns_limit_l_min -26
_diffrn_reflns_number 8106
_diffrn_reflns_theta_full 25.09
_diffrn_reflns_theta_max 25.09
_diffrn_reflns_theta_min 2.05
_diffrn_standards_decay_% 0
_diffrn_standards_number 0
_exptl_absorpt_coefficient_mu 0.121
_exptl_absorpt_correction_T_max 0.9848
_exptl_absorpt_correction_T_min 0.9431
_exptl_absorpt_correction_type multi-scan
_exptl_absorpt_process_details '(SADABS; Sheldrick, 1996)'
_exptl_crystal_colour colorless
_exptl_crystal_density_diffrn 1.457
_exptl_crystal_density_method 'not measured'
_exptl_crystal_description prismatic
_exptl_crystal_F_000 768
_exptl_crystal_size_max 0.489
_exptl_crystal_size_mid 0.335
_exptl_crystal_size_min 0.127
_refine_diff_density_max 0.166
_refine_diff_density_min -0.242
_refine_ls_extinction_coef 0.020(3)
_refine_ls_extinction_expression Fc^*^=kFc[1+0.001xFc^2^\l^3^/sin(2\q)]^-1/4^
_refine_ls_extinction_method SHELXL97
_refine_ls_goodness_of_fit_ref 0.966
_refine_ls_hydrogen_treatment constr
_refine_ls_matrix_type full
_refine_ls_number_parameters 162
_refine_ls_number_reflns 1614
_refine_ls_number_restraints 5
_refine_ls_restrained_S_all 0.965
_refine_ls_R_factor_all 0.0593
_refine_ls_R_factor_gt 0.0443
_refine_ls_shift/su_max 0.000
_refine_ls_shift/su_mean 0.000
_refine_ls_structure_factor_coef Fsqd
_refine_ls_weighting_details 'calc w=1/[\s^2^(Fo^2^)+(0.0538P)^2^] where P=(Fo^2^+2Fc^2^)/3'
_refine_ls_weighting_scheme calc
_refine_ls_wR_factor_gt 0.0994
_refine_ls_wR_factor_ref 0.1063
_reflns_number_gt 1196
_reflns_number_total 1614
_reflns_threshold_expression I>2\s(I)
_cod_data_source_file dn2164.cif
_cod_data_source_block I
_cod_depositor_comments
;
The following automatic conversions were performed:
'_symmetry_cell_setting' value 'Orthorhombic' changed to 'orthorhombic'
according to '/home/saulius/struct/CIF-dictionaries/cif_core.dic'
dictionary named 'cif_core.dic' version 2.4.1 from 2010-06-29.

Automatic conversion script
Id: cif_fix_enum 1527 2010-12-29 10:47:43Z saulius 

The following automatic conversions were performed:

'_symmetry_cell_setting' value 'Orthorhombic' changed to
'orthorhombic' according to
/home/saulius/struct/CIF-dictionaries/cif_core.dic dictionary named
'cif_core.dic' version 2.4.1 from 2010-06-29.

Automatic conversion script
Id: cif_fix_values 1715 2011-07-08 13:25:40Z adriana 
;
_cod_database_code 2213745
_cod_database_fobs_code 2213745

loop_
_symmetry_equiv_pos_as_xyz
'x, y, z'
'-x+1/2, -y, z+1/2'
'-x, y+1/2, -z'
'x+1/2, -y+1/2, -z+1/2'
'-x, -y, -z'
'x-1/2, y, -z-1/2'
'x, -y-1/2, z'
'-x-1/2, y-1/2, z-1/2'

loop_
_atom_site_type_symbol
_atom_site_label
_atom_site_fract_x
_atom_site_fract_y
_atom_site_fract_z
_atom_site_U_iso_or_equiv
_atom_site_adp_type
_atom_site_calc_flag
_atom_site_refinement_flags
_atom_site_occupancy
O O1 0.80198(16) 0.2500 0.71010(7) 0.0603(5) Uani d S 1
O O2 0.98429(15) 0.2500 0.66789(6) 0.0566(5) Uani d S 1
O O3 0.71755(15) 0.2500 0.42420(7) 0.0554(5) Uani d S 1
O O4 0.91928(14) 0.2500 0.43727(7) 0.0509(5) Uani d S 1
O O5 0.19936(16) 0.2500 0.56690(7) 0.0651(6) Uani d S 1
O O6 0.40030(16) 0.2500 0.58550(7) 0.0633(6) Uani d S 1
O O7 0.42515(16) 0.2500 0.30600(7) 0.0669(6) Uani d S 1
O O8 0.22351(14) 0.2500 0.32051(6) 0.0489(5) Uani d S 1
N N1 0.68713(16) 0.2500 0.54353(8) 0.0391(5) Uani d S 1
H H1 0.6186 0.2500 0.5258 0.047 Uiso calc SR 1
N N2 0.69628(17) 0.2500 0.59972(8) 0.0405(5) Uani d S 1
N N3 0.46241(17) 0.2500 0.42244(8) 0.0437(5) Uani d SD 1
H H3 0.5287 0.2500 0.4029 0.052 Uiso calc SRD 1
N N4 0.46048(16) 0.2500 0.47848(8) 0.0426(5) Uani d S 1
C C1 0.8175(2) 0.2500 0.60908(9) 0.0377(6) Uani d S 1
C C2 0.8834(2) 0.2500 0.55897(9) 0.0391(6) Uani d S 1
H H2 0.9678 0.2500 0.5548 0.047 Uiso calc SR 1
C C3 0.79727(19) 0.2500 0.51709(10) 0.0386(6) Uani d S 1
C C4 0.8624(2) 0.2500 0.66784(10) 0.0418(6) Uani d S 1
C C5 1.0440(3) 0.2500 0.72248(10) 0.0685(9) Uani d SD 1
H H5A 1.0381 0.1155 0.7391 0.103 Uiso calc PR 0.50
H H5B 1.0052 0.3486 0.7468 0.103 Uiso calc PRD 0.50
H H5C 1.1284 0.2859 0.7178 0.103 Uiso calc PR 0.50
C C6 0.8042(2) 0.2500 0.45525(10) 0.0404(6) Uani d S 1
C C7 0.9345(2) 0.2500 0.37656(11) 0.0694(9) Uani d SD 1
H H7A 1.0165 0.2097 0.3673 0.104 Uiso calc PRD 0.50
H H7B 0.9192 0.3856 0.3621 0.104 Uiso calc PRD 0.50
H H7C 0.8781 0.1547 0.3598 0.104 Uiso calc PR 0.50
C C8 0.3416(2) 0.2500 0.49172(9) 0.0361(5) Uani d S 1
C C9 0.2694(2) 0.2500 0.44305(9) 0.0366(5) Uani d S 1
H H9 0.1846 0.2500 0.4411 0.044 Uiso calc SR 1
C C10 0.3500(2) 0.2500 0.39891(10) 0.0385(6) Uani d S 1
C C11 0.3041(2) 0.2500 0.55114(10) 0.0439(6) Uani d S 1
C C12 0.3778(3) 0.2500 0.64513(11) 0.0934(12) Uani d SD 1
H H12A 0.3561 0.1137 0.6571 0.140 Uiso calc PR 0.50
H H12B 0.3122 0.3429 0.6536 0.140 Uiso calc PRD 0.50
H H12C 0.4501 0.2934 0.6648 0.140 Uiso calc PR 0.50
C C13 0.3392(2) 0.2500 0.33725(10) 0.0439(6) Uani d S 1
C C14 0.2036(3) 0.2500 0.25984(11) 0.0634(8) Uani d S 1
H H14A 0.2585 0.1541 0.2422 0.095 Uiso calc PR 0.50
H H14B 0.2183 0.3854 0.2451 0.095 Uiso calc PR 0.50
H H14C 0.1209 0.2104 0.2520 0.095 Uiso calc PR 0.50

loop_
_atom_site_aniso_label
_atom_site_aniso_U_11
_atom_site_aniso_U_22
_atom_site_aniso_U_33
_atom_site_aniso_U_12
_atom_site_aniso_U_13
_atom_site_aniso_U_23
O1 0.0492(11) 0.0942(14) 0.0374(10) 0.000 0.0117(9) 0.000
O2 0.0354(10) 0.1019(14) 0.0326(9) 0.000 -0.0037(7) 0.000
O3 0.0294(10) 0.0929(14) 0.0440(10) 0.000 -0.0048(8) 0.000
O4 0.0277(9) 0.0867(13) 0.0382(9) 0.000 0.0004(7) 0.000
O5 0.0399(12) 0.1052(16) 0.0502(11) 0.000 0.0107(9) 0.000
O6 0.0440(11) 0.1088(15) 0.0371(10) 0.000 -0.0066(9) 0.000
O7 0.0404(11) 0.1171(17) 0.0433(11) 0.000 0.0096(9) 0.000
O8 0.0360(10) 0.0784(12) 0.0325(9) 0.000 -0.0066(7) 0.000
N1 0.0261(10) 0.0509(12) 0.0402(11) 0.000 -0.0041(8) 0.000
N2 0.0329(12) 0.0504(12) 0.0384(11) 0.000 0.0005(9) 0.000
N3 0.0260(11) 0.0687(14) 0.0365(11) 0.000 0.0016(8) 0.000
N4 0.0284(11) 0.0613(13) 0.0380(11) 0.000 -0.0027(9) 0.000
C1 0.0273(12) 0.0474(14) 0.0384(13) 0.000 -0.0028(10) 0.000
C2 0.0257(12) 0.0530(15) 0.0387(13) 0.000 -0.0004(10) 0.000
C3 0.0285(12) 0.0452(14) 0.0421(13) 0.000 -0.0005(10) 0.000
C4 0.0334(13) 0.0479(15) 0.0441(14) 0.000 0.0032(11) 0.000
C5 0.0526(18) 0.115(3) 0.0380(15) 0.000 -0.0143(13) 0.000
C6 0.0289(13) 0.0527(15) 0.0396(13) 0.000 -0.0010(11) 0.000
C7 0.0432(17) 0.121(3) 0.0442(16) 0.000 0.0064(13) 0.000
C8 0.0279(12) 0.0412(13) 0.0391(13) 0.000 -0.0016(10) 0.000
C9 0.0267(12) 0.0448(13) 0.0384(13) 0.000 -0.0040(10) 0.000
C10 0.0278(12) 0.0459(14) 0.0418(13) 0.000 -0.0034(11) 0.000
C11 0.0370(15) 0.0541(15) 0.0406(14) 0.000 -0.0031(11) 0.000
C12 0.086(3) 0.161(3) 0.0332(16) 0.000 -0.0088(17) 0.000
C13 0.0353(14) 0.0579(16) 0.0384(14) 0.000 0.0014(11) 0.000
C14 0.0646(19) 0.088(2) 0.0374(14) 0.000 -0.0151(14) 0.000

loop_
_atom_type_symbol
_atom_type_description
_atom_type_scat_dispersion_real
_atom_type_scat_dispersion_imag
_atom_type_scat_source
C C 0.0033 0.0016 'International Tables Vol C Tables 4.2.6.8 and 6.1.1.4'
H H 0.0000 0.0000 'International Tables Vol C Tables 4.2.6.8 and 6.1.1.4'
N N 0.0061 0.0033 'International Tables Vol C Tables 4.2.6.8 and 6.1.1.4'
O O 0.0106 0.0060 'International Tables Vol C Tables 4.2.6.8 and 6.1.1.4'

loop_
_geom_angle_atom_site_label_1
_geom_angle_atom_site_label_2
_geom_angle_atom_site_label_3
_geom_angle
C4 O2 C5 116.98(19)
C6 O4 C7 115.25(18)
C11 O6 C12 117.6(2)
C13 O8 C14 115.95(19)
N2 N1 C3 113.02(18)
N2 N1 H1 123.5
C3 N1 H1 123.5
N1 N2 C1 103.76(18)
N4 N3 C10 113.34(19)
N4 N3 H3 123.3
C10 N3 H3 123.3
N3 N4 C8 104.40(18)
N2 C1 C2 111.97(19)
N2 C1 C4 119.0(2)
C2 C1 C4 129.1(2)
C3 C2 C1 104.9(2)
C3 C2 H2 127.5
C1 C2 H2 127.5
N1 C3 C2 106.34(19)
N1 C3 C6 120.33(19)
C2 C3 C6 133.3(2)
O1 C4 O2 123.5(2)
O1 C4 C1 126.9(2)
O2 C4 C1 109.6(2)
O2 C5 H5A 109.5
O2 C5 H5B 109.5
H5A C5 H5B 109.5
O2 C5 H5C 109.5
H5A C5 H5C 109.5
H5B C5 H5C 109.5
O3 C6 O4 123.8(2)
O3 C6 C3 124.7(2)
O4 C6 C3 111.58(19)
O4 C7 H7A 109.5
O4 C7 H7B 109.5
H7A C7 H7B 109.5
O4 C7 H7C 109.5
H7A C7 H7C 109.5
H7B C7 H7C 109.5
N4 C8 C9 111.1(2)
N4 C8 C11 119.8(2)
C9 C8 C11 129.1(2)
C10 C9 C8 105.1(2)
C10 C9 H9 127.4
C8 C9 H9 127.4
N3 C10 C9 106.1(2)
N3 C10 C13 118.9(2)
C9 C10 C13 135.0(2)
O5 C11 O6 124.5(2)
O5 C11 C8 124.3(2)
O6 C11 C8 111.2(2)
O6 C12 H12A 109.5
O6 C12 H12B 109.5
H12A C12 H12B 109.5
O6 C12 H12C 109.5
H12A C12 H12C 109.5
H12B C12 H12C 109.5
O7 C13 O8 124.7(2)
O7 C13 C10 123.4(2)
O8 C13 C10 112.0(2)
O8 C14 H14A 109.5
O8 C14 H14B 109.5
H14A C14 H14B 109.5
O8 C14 H14C 109.5
H14A C14 H14C 109.5
H14B C14 H14C 109.5

loop_
_geom_bond_atom_site_label_1
_geom_bond_atom_site_label_2
_geom_bond_distance
O1 C4 1.197(3)
O2 C4 1.335(3)
O2 C5 1.444(3)
O3 C6 1.199(3)
O4 C6 1.330(3)
O4 C7 1.442(3)
O5 C11 1.206(3)
O6 C11 1.330(3)
O6 C12 1.428(3)
O7 C13 1.196(3)
O8 C13 1.327(3)
O8 C14 1.448(3)
N1 N2 1.329(3)
N1 C3 1.358(3)
N1 H1 0.8600
N2 C1 1.347(3)
N3 N4 1.322(3)
N3 C10 1.351(3)
N3 H3 0.8600
N4 C8 1.340(3)
C1 C2 1.385(3)
C1 C4 1.471(3)
C2 C3 1.366(3)
C2 H2 0.9300
C3 C6 1.461(3)
C5 H5A 0.9600
C5 H5B 0.9600
C5 H5C 0.9600
C7 H7A 0.9600
C7 H7B 0.9600
C7 H7C 0.9600
C8 C9 1.394(3)
C8 C11 1.461(3)
C9 C10 1.366(3)
C9 H9 0.9300
C10 C13 1.459(3)
C12 H12A 0.9600
C12 H12B 0.9600
C12 H12C 0.9600
C14 H14A 0.9600
C14 H14B 0.9600
C14 H14C 0.9600

loop_
_geom_hbond_atom_site_label_D
_geom_hbond_atom_site_label_H
_geom_hbond_atom_site_label_A
_geom_hbond_site_symmetry_A
_geom_hbond_distance_DH
_geom_hbond_distance_HA
_geom_hbond_distance_DA
_geom_hbond_angle_DHA
_geom_hbond_publ_flag
N3 H3 O3 1_555 0.86 2.13 2.796(2) 133.9 yes
N1 H1 N4 1_555 0.86 2.06 2.919(2) 176.4 yes
C2 H2 O5 1_655 0.93 2.55 3.467(3) 167.4 yes
C7 H7A O8 1_655 0.96 2.54 3.431(3) 155.0 yes
C5 H5C O1 4_556 0.96 2.56 3.243(3) 128.0 yes
C14 H14C O7 4_455 0.96 2.56 3.424(3) 150.4 yes

loop_
_geom_torsion_atom_site_label_1
_geom_torsion_atom_site_label_2
_geom_torsion_atom_site_label_3
_geom_torsion_atom_site_label_4
_geom_torsion
C3 N1 N2 C1 0.0
C10 N3 N4 C8 0.0
N1 N2 C1 C2 0.0
N1 N2 C1 C4 180.0
N2 C1 C2 C3 0.0
C4 C1 C2 C3 180.0
N2 N1 C3 C2 0.0
N2 N1 C3 C6 180.0
C1 C2 C3 N1 0.0
C1 C2 C3 C6 180.0
C5 O2 C4 O1 0.0
C5 O2 C4 C1 180.0
N2 C1 C4 O1 0.0000(10)
C2 C1 C4 O1 180.0
N2 C1 C4 O2 180.0
C2 C1 C4 O2 0.0
C7 O4 C6 O3 0.0
C7 O4 C6 C3 180.0
N1 C3 C6 O3 0.0
C2 C3 C6 O3 180.0
N1 C3 C6 O4 180.0
C2 C3 C6 O4 0.0
N3 N4 C8 C9 0.0
N3 N4 C8 C11 180.0
N4 C8 C9 C10 0.0
C11 C8 C9 C10 180.0
N4 N3 C10 C9 0.0
N4 N3 C10 C13 180.0
C8 C9 C10 N3 0.0
C8 C9 C10 C13 180.0
C12 O6 C11 O5 0.0
C12 O6 C11 C8 180.0
N4 C8 C11 O5 180.0
C9 C8 C11 O5 0.0
N4 C8 C11 O6 0.0
C9 C8 C11 O6 180.0
C14 O8 C13 O7 0.0
C14 O8 C13 C10 180.0
N3 C10 C13 O7 0.0
C9 C10 C13 O7 180.0
N3 C10 C13 O8 180.0
C9 C10 C13 O8 0.0
